data_7000236
loop_
_publ_author_name
'Doma\'nska-Babul, Wioleta'
'Chojnacki, Jaroslaw'
'Matern, Eberhard'
'Pikies, Jerzy'

_publ_section_title
;
 Reactions of R2P--P(SiMe3)Li with [(R&#x2032;3P)2PtCl2]. A general and
 efficient entry to phosphanylphosphinidene complexes of platinum.
 Syntheses and structures of [(\h2-P&#xE001;PiPr2)Pt(p-Tol3P)2],
 [(\h2-P&#xE001;PtBu2)Pt(p-Tol3P)2],
 [{\h2-P&#xE001;P(NiPr2)2}Pt(p-Tol3P)2] and [{(Et2PhP)2Pt}2P2]
;
_journal_issue 1
_journal_name_full 'Dalton Transactions'
_journal_page_first 146
_journal_page_last 151
_journal_paper_doi 10.1039/b807811d
_journal_year 2009
_chemical_compound_source 'synthesis as described'
_chemical_formula_moiety 'C48 H56 P4 Pt, C7 H8'
_chemical_formula_sum 'C55 H64 P4 Pt'
_chemical_formula_weight 1044.03
_chemical_name_systematic
;
?
;
_space_group_IT_number 2
_symmetry_cell_setting triclinic
_symmetry_Int_Tables_number 2
_symmetry_space_group_name_Hall '-P 1'
_symmetry_space_group_name_H-M 'P -1'
_atom_sites_solution_hydrogens geom
_atom_sites_solution_primary direct
_atom_sites_solution_secondary difmap
_cell_angle_alpha 74.503(3)
_cell_angle_beta 77.636(3)
_cell_angle_gamma 75.331(4)
_cell_formula_units_Z 2
_cell_length_a 13.2476(5)
_cell_length_b 13.3322(5)
_cell_length_c 15.2573(6)
_cell_measurement_reflns_used 11378
_cell_measurement_temperature 120(2)
_cell_measurement_theta_max 32.5016
_cell_measurement_theta_min 2.0844
_cell_measurement_wavelength 0.71073
_cell_volume 2480.93(17)
_computing_cell_refinement
;
CrysAlis RED, Oxford Diffraction Ltd.,
Version 1.171.29.9 (release 23-03-2006 CrysAlis171 .NET)
(compiled Mar 23 2006,23:39:28)
;
_computing_data_collection
;
CrysAlis CCD, Oxford Diffraction Ltd.,
Version 1.171.29.9 (release 23-03-2006 CrysAlis171 .NET)
(compiled Mar 23 2006,23:39:28)
;
_computing_data_reduction
;
CrysAlis RED, Oxford Diffraction Ltd.,
Version 1.171.29.9 (release 23-03-2006 CrysAlis171 .NET)
(compiled Mar 23 2006,23:39:28)
;
_computing_molecular_graphics 'Ortep-3 for Windows (Farrugia, 1997)'
_computing_publication_material 'WinGX publication routines (Farrugia, 1999)'
_computing_structure_refinement 'SHELXL-97 (Sheldrick, 1997)'
_computing_structure_solution 'SHELXS-97 (Sheldrick, 1997)'
_diffrn_ambient_temperature 120(2)
_diffrn_detector_area_resol_mean 8.1883
_diffrn_measured_fraction_theta_full 0.998
_diffrn_measured_fraction_theta_max 0.998
_diffrn_measurement_device '\k geometry, 4 circle diffractometer'
_diffrn_measurement_device_type 'KM4 CCD'
_diffrn_measurement_method '\w scans'
_diffrn_orient_matrix_UB_11 0.0470402237
_diffrn_orient_matrix_UB_12 -0.0244739124
_diffrn_orient_matrix_UB_13 0.0191183535
_diffrn_orient_matrix_UB_21 0.0239731374
_diffrn_orient_matrix_UB_22 0.0425438553
_diffrn_orient_matrix_UB_23 -0.0271150158
_diffrn_orient_matrix_UB_31 -0.0188882028
_diffrn_orient_matrix_UB_32 0.0278668929
_diffrn_orient_matrix_UB_33 0.0358941318
_diffrn_radiation_monochromator graphite
_diffrn_radiation_probe x-ray
_diffrn_radiation_source 'Enhance (Mo) X-ray Source'
_diffrn_radiation_type MoK\a
_diffrn_radiation_wavelength 0.71073
_diffrn_reflns_av_R_equivalents 0.0341
_diffrn_reflns_av_unetI/netI 0.0512
_diffrn_reflns_limit_h_max 15
_diffrn_reflns_limit_h_min -15
_diffrn_reflns_limit_k_max 15
_diffrn_reflns_limit_k_min -15
_diffrn_reflns_limit_l_max 18
_diffrn_reflns_limit_l_min -15
_diffrn_reflns_number 17416
_diffrn_reflns_theta_full 25.1
_diffrn_reflns_theta_max 25.1
_diffrn_reflns_theta_min 2.09
_exptl_absorpt_coefficient_mu 2.992
_exptl_absorpt_correction_T_max 0.815
_exptl_absorpt_correction_T_min 0.673
_exptl_absorpt_correction_type analytical
_exptl_absorpt_process_details
;
CrysAlis RED, Oxford Diffraction Ltd.,
Version 1.171.29.9 (release 23-03-2006 CrysAlis171 .NET)
(compiled Mar 23 2006,23:39:28)
Analytical numeric absorption correction using a multifaceted crystal
model based on expressions derived by R.C. Clark & J.S. Reid.
(Clark, R. C. & Reid, J. S. (1995). Acta Cryst. A51, 887-897)
;
_exptl_crystal_colour dark-orange
_exptl_crystal_density_diffrn 1.398
_exptl_crystal_density_method 'not measured'
_exptl_crystal_description prism
_exptl_crystal_F_000 1064
_exptl_crystal_size_max 0.16
_exptl_crystal_size_mid 0.12
_exptl_crystal_size_min 0.06
_refine_diff_density_max 1.781
_refine_diff_density_min -0.855
_refine_diff_density_rms 0.172
_refine_ls_extinction_method none
_refine_ls_goodness_of_fit_ref 1.042
_refine_ls_hydrogen_treatment constr
_refine_ls_matrix_type full
_refine_ls_number_parameters 517
_refine_ls_number_reflns 8813
_refine_ls_number_restraints 13
_refine_ls_restrained_S_all 1.055
_refine_ls_R_factor_all 0.0528
_refine_ls_R_factor_gt 0.0376
_refine_ls_shift/su_max 0.008
_refine_ls_shift/su_mean 0
_refine_ls_structure_factor_coef Fsqd
_refine_ls_weighting_details 'calc w=1/[\s^2^(Fo^2^)+(0.0669P)^2^] where P=(Fo^2^+2Fc^2^)/3'
_refine_ls_weighting_scheme calc
_refine_ls_wR_factor_gt 0.0924
_refine_ls_wR_factor_ref 0.104
_reflns_number_gt 7246
_reflns_number_total 8813
_reflns_threshold_expression >2sigma(I)
_cod_data_source_file b807811d.txt
_cod_data_source_block compound_4
_cod_original_cell_volume 2480.93(16)
_cod_database_code 7000236

loop_
_symmetry_equiv_pos_as_xyz
'x, y, z'
'-x, -y, -z'

loop_
_atom_site_label
_atom_site_type_symbol
_atom_site_fract_x
_atom_site_fract_y
_atom_site_fract_z
_atom_site_U_iso_or_equiv
_atom_site_adp_type
_atom_site_occupancy
_atom_site_symmetry_multiplicity
_atom_site_calc_flag
_atom_site_refinement_flags
_atom_site_disorder_assembly
_atom_site_disorder_group
Pt1 Pt 0.753400(17) 0.822971(17) 0.739947(14) 0.02711(9) Uani 1 1 d . . .
P1 P 0.76183(13) 0.73540(12) 0.62751(10) 0.0322(3) Uani 1 1 d . . .
P2 P 0.80845(15) 0.63507(12) 0.74611(11) 0.0400(4) Uani 1 1 d . . .
P3 P 0.76791(11) 0.80899(11) 0.88993(9) 0.0253(3) Uani 1 1 d . . .
P4 P 0.70424(11) 0.99906(11) 0.67805(9) 0.0252(3) Uani 1 1 d . . .
C1 C 0.9477(5) 0.8009(6) 0.5358(5) 0.0534(18) Uani 1 1 d . . .
H1A H 0.9856 0.7476 0.5822 0.08 Uiso 1 1 calc R . .
H1B H 0.919 0.8669 0.5576 0.08 Uiso 1 1 calc R . .
H1C H 0.9965 0.8151 0.478 0.08 Uiso 1 1 calc R . .
C2 C 0.8584(5) 0.7597(6) 0.5200(4) 0.0481(17) Uani 1 1 d . . .
H2 H 0.8208 0.8154 0.4727 0.062 Uiso 1 1 calc R . .
C3 C 0.9028(7) 0.6588(8) 0.4819(6) 0.075(3) Uani 1 1 d . . .
H3A H 0.9601 0.6716 0.4304 0.112 Uiso 1 1 calc R . .
H3B H 0.8465 0.6408 0.4603 0.112 Uiso 1 1 calc R . .
H3C H 0.93 0.5998 0.5306 0.112 Uiso 1 1 calc R . .
C4 C 0.6465(7) 0.6166(6) 0.5777(6) 0.063(2) Uani 1 1 d . . .
H4A H 0.6622 0.5633 0.634 0.095 Uiso 1 1 calc R . .
H4B H 0.7027 0.6024 0.5264 0.095 Uiso 1 1 calc R . .
H4C H 0.5789 0.6129 0.5638 0.095 Uiso 1 1 calc R . .
C5 C 0.6402(5) 0.7275(5) 0.5917(4) 0.0417(15) Uani 1 1 d . . .
H5 H 0.6321 0.7797 0.5315 0.054 Uiso 1 1 calc R . .
C6 C 0.5435(5) 0.7575(6) 0.6617(5) 0.0496(17) Uani 1 1 d . . .
H6A H 0.4794 0.7586 0.6389 0.074 Uiso 1 1 calc R . .
H6B H 0.541 0.828 0.671 0.074 Uiso 1 1 calc R . .
H6C H 0.548 0.705 0.7204 0.074 Uiso 1 1 calc R . .
C7 C 0.8949(4) 0.7278(4) 0.9207(4) 0.0269(12) Uani 1 1 d . . .
C8 C 0.9818(5) 0.7214(5) 0.8502(4) 0.0348(13) Uani 1 1 d . . .
H8 H 0.9731 0.7565 0.7885 0.042 Uiso 1 1 calc R . .
C9 C 1.0805(5) 0.6640(5) 0.8698(4) 0.0375(14) Uani 1 1 d . . .
H9 H 1.1388 0.6617 0.8212 0.045 Uiso 1 1 calc R . .
C10 C 1.0961(5) 0.6099(4) 0.9587(4) 0.0359(14) Uani 1 1 d . . .
C11 C 1.0100(5) 0.6169(4) 1.0275(4) 0.0344(13) Uani 1 1 d . . .
H11 H 1.0186 0.5805 1.089 0.041 Uiso 1 1 calc R . .
C12 C 0.9110(5) 0.6757(4) 1.0093(4) 0.0309(12) Uani 1 1 d . . .
H12 H 0.8537 0.6801 1.0585 0.037 Uiso 1 1 calc R . .
C13 C 1.2030(5) 0.5442(5) 0.9789(5) 0.0463(16) Uani 1 1 d . . .
H13A H 1.2146 0.4757 0.9621 0.069 Uiso 1 1 calc R . .
H13B H 1.2055 0.532 1.0447 0.069 Uiso 1 1 calc R . .
H13C H 1.2582 0.5824 0.943 0.069 Uiso 1 1 calc R . .
C14 C 0.7581(5) 0.9272(4) 0.9336(4) 0.0282(12) Uani 1 1 d . . .
C15 C 0.8446(5) 0.9512(5) 0.9555(4) 0.0367(14) Uani 1 1 d . . .
H15 H 0.9111 0.9032 0.9513 0.044 Uiso 1 1 calc R . .
C16 C 0.8347(5) 1.0443(5) 0.9833(4) 0.0403(15) Uani 1 1 d . . .
H16 H 0.8946 1.0587 0.9986 0.048 Uiso 1 1 calc R . .
C17 C 0.7394(5) 1.1170(4) 0.9894(4) 0.0349(14) Uani 1 1 d . . .
C18 C 0.6532(5) 1.0922(5) 0.9685(4) 0.0401(15) Uani 1 1 d . . .
H18 H 0.5867 1.1403 0.9728 0.048 Uiso 1 1 calc R . .
C19 C 0.6619(5) 0.9998(4) 0.9417(4) 0.0351(14) Uani 1 1 d . . .
H19 H 0.6011 0.9848 0.9284 0.042 Uiso 1 1 calc R . .
C20 C 0.7303(6) 1.2210(5) 1.0146(5) 0.0518(18) Uani 1 1 d . . .
H20A H 0.7945 1.2196 1.0373 0.078 Uiso 1 1 calc R . .
H20B H 0.669 1.2317 1.0627 0.078 Uiso 1 1 calc R . .
H20C H 0.7212 1.2793 0.9601 0.078 Uiso 1 1 calc R . .
C21 C 0.6675(4) 0.7458(4) 0.9728(4) 0.0269(12) Uani 1 1 d . . .
C22 C 0.6431(4) 0.7540(4) 1.0647(4) 0.0305(12) Uani 1 1 d . . .
H22 H 0.6743 0.7993 1.0845 0.037 Uiso 1 1 calc R . .
C23 C 0.5746(5) 0.6976(5) 1.1270(4) 0.0360(14) Uani 1 1 d . . .
H23 H 0.5601 0.7035 1.1893 0.043 Uiso 1 1 calc R . .
C24 C 0.5260(4) 0.6318(5) 1.1002(4) 0.0357(13) Uani 1 1 d . . .
C25 C 0.5447(5) 0.6294(4) 1.0079(4) 0.0323(13) Uani 1 1 d . . .
H25 H 0.5085 0.589 0.9873 0.039 Uiso 1 1 calc R . .
C26 C 0.6148(4) 0.6845(4) 0.9449(4) 0.0284(12) Uani 1 1 d . . .
H26 H 0.6271 0.6804 0.8822 0.034 Uiso 1 1 calc R . .
C27 C 0.4566(6) 0.5632(6) 1.1691(5) 0.0510(17) Uani 1 1 d . . .
H27A H 0.4959 0.4894 1.1825 0.077 Uiso 1 1 calc R . .
H27B H 0.3937 0.5666 1.1434 0.077 Uiso 1 1 calc R . .
H27C H 0.4351 0.5892 1.226 0.077 Uiso 1 1 calc R . .
C28 C 0.7720(4) 1.0862(4) 0.7083(4) 0.0298(12) Uani 1 1 d . . .
C29 C 0.8788(5) 1.0532(5) 0.7122(4) 0.0377(14) Uani 1 1 d . . .
H29 H 0.9151 0.9857 0.7004 0.045 Uiso 1 1 calc R . .
C30 C 0.9336(5) 1.1170(5) 0.7330(5) 0.0445(16) Uani 1 1 d . . .
H30 H 1.0072 1.0925 0.7345 0.053 Uiso 1 1 calc R . .
C31 C 0.8844(5) 1.2157(5) 0.7516(4) 0.0399(15) Uani 1 1 d . . .
C32 C 0.7793(5) 1.2480(6) 0.7471(6) 0.058(2) Uani 1 1 d . . .
H32 H 0.7435 1.3159 0.7581 0.07 Uiso 1 1 calc R . .
C33 C 0.7225(5) 1.1844(5) 0.7267(5) 0.0446(16) Uani 1 1 d . . .
H33 H 0.6488 1.209 0.7255 0.053 Uiso 1 1 calc R . .
C34 C 0.9420(6) 1.2823(7) 0.7795(6) 0.062(2) Uani 1 1 d . . .
H34A H 0.8978 1.3536 0.7781 0.094 Uiso 1 1 calc R . .
H34B H 1.0081 1.2875 0.7367 0.094 Uiso 1 1 calc R . .
H34C H 0.9578 1.2493 0.842 0.094 Uiso 1 1 calc R . .
C35 C 0.5625(4) 1.0587(4) 0.7011(3) 0.0254(11) Uani 1 1 d . . .
C36 C 0.4988(4) 1.0057(4) 0.7746(3) 0.0278(12) Uani 1 1 d . . .
H36 H 0.5287 0.9404 0.8125 0.033 Uiso 1 1 calc R . .
C37 C 0.3914(4) 1.0489(5) 0.7921(4) 0.0333(13) Uani 1 1 d . . .
H37 H 0.3483 1.0124 0.8423 0.04 Uiso 1 1 calc R . .
C38 C 0.3464(5) 1.1422(5) 0.7390(4) 0.0367(14) Uani 1 1 d . . .
C39 C 0.4101(5) 1.1948(5) 0.6656(4) 0.0358(14) Uani 1 1 d . . .
H39 H 0.3799 1.2603 0.6281 0.043 Uiso 1 1 calc R . .
C40 C 0.5160(5) 1.1530(4) 0.6470(4) 0.0327(13) Uani 1 1 d . . .
H40 H 0.5583 1.1895 0.596 0.039 Uiso 1 1 calc R . .
C41 C 0.2281(5) 1.1859(6) 0.7560(5) 0.0529(19) Uani 1 1 d . . .
H41A H 0.1944 1.1686 0.7123 0.079 Uiso 1 1 calc R . .
H41B H 0.2146 1.2634 0.7477 0.079 Uiso 1 1 calc R . .
H41C H 0.1989 1.1541 0.8191 0.079 Uiso 1 1 calc R . .
C42 C 0.7269(4) 1.0366(4) 0.5509(3) 0.0260(11) Uani 1 1 d . . .
C43 C 0.8050(5) 1.0906(5) 0.5010(4) 0.0412(15) Uani 1 1 d . . .
H43 H 0.8476 1.1125 0.5322 0.049 Uiso 1 1 calc R . .
C44 C 0.8214(6) 1.1129(6) 0.4057(4) 0.0491(17) Uani 1 1 d . . .
H44 H 0.876 1.1491 0.3723 0.059 Uiso 1 1 calc R . .
C45 C 0.7601(6) 1.0836(5) 0.3583(4) 0.0433(15) Uani 1 1 d . . .
C46 C 0.6821(5) 1.0300(5) 0.4079(4) 0.0356(13) Uani 1 1 d . . .
H46 H 0.6394 1.0088 0.3763 0.043 Uiso 1 1 calc R . .
C47 C 0.6652(4) 1.0067(5) 0.5034(4) 0.0320(13) Uani 1 1 d . . .
H47 H 0.611 0.97 0.5366 0.038 Uiso 1 1 calc R . .
C48 C 0.7791(7) 1.1104(7) 0.2546(5) 0.063(2) Uani 1 1 d . . .
H48A H 0.7726 1.0503 0.2321 0.095 Uiso 1 1 calc R . .
H48B H 0.8502 1.1247 0.2322 0.095 Uiso 1 1 calc R . .
H48C H 0.7268 1.1736 0.2319 0.095 Uiso 1 1 calc R . .
C50 C 0.8099(7) 0.4157(7) 0.4368(6) 0.073(2) Uiso 1 1 d D . .
H50 H 0.8737 0.4027 0.4607 0.087 Uiso 1 1 calc R . .
C51 C 0.7254(12) 0.3780(14) 0.4986(10) 0.189(8) Uiso 1 1 d D . .
H51 H 0.7344 0.3398 0.5596 0.227 Uiso 1 1 calc R . .
C52 C 0.6322(10) 0.3967(12) 0.4701(9) 0.140(5) Uiso 1 1 d D . .
H52 H 0.5724 0.3726 0.5083 0.168 Uiso 1 1 calc R . .
C53 C 0.6306(11) 0.4588(13) 0.3727(10) 0.172(7) Uiso 1 1 d D . .
H53 H 0.5649 0.4763 0.351 0.207 Uiso 1 1 calc R . .
C54 C 0.7107(10) 0.4919(10) 0.3138(8) 0.117(4) Uiso 1 1 d D . .
H54 H 0.7044 0.5293 0.2521 0.141 Uiso 1 1 calc R . .
C55 C 0.8116(10) 0.4663(12) 0.3510(9) 0.135(5) Uiso 1 1 d D . .
C56 C 0.8844(10) 0.5075(11) 0.2882(9) 0.125(4) Uiso 1 1 d D . .
H56A H 0.9007 0.5654 0.3074 0.188 Uiso 1 1 calc R . .
H56B H 0.858 0.5354 0.2292 0.188 Uiso 1 1 calc R . .
H56C H 0.9485 0.4524 0.2813 0.188 Uiso 1 1 calc R . .

loop_
_atom_site_aniso_label
_atom_site_aniso_U_11
_atom_site_aniso_U_22
_atom_site_aniso_U_33
_atom_site_aniso_U_23
_atom_site_aniso_U_13
_atom_site_aniso_U_12
Pt1 0.03265(13) 0.02395(12) 0.02686(12) -0.00707(8) -0.00896(8) -0.00467(8)
P1 0.0432(9) 0.0303(8) 0.0259(7) -0.0086(6) -0.0063(6) -0.0092(7)
P2 0.0608(11) 0.0254(8) 0.0349(8) -0.0103(6) -0.0159(8) -0.0003(7)
P3 0.0303(7) 0.0199(7) 0.0283(7) -0.0073(5) -0.0102(6) -0.0032(6)
P4 0.0275(7) 0.0250(7) 0.0245(7) -0.0046(5) -0.0067(6) -0.0071(6)
C1 0.045(4) 0.053(4) 0.063(5) -0.026(4) 0.014(3) -0.016(3)
C2 0.050(4) 0.059(4) 0.034(3) -0.014(3) -0.002(3) -0.008(3)
C3 0.065(5) 0.110(7) 0.071(6) -0.066(5) 0.017(4) -0.032(5)
C4 0.078(6) 0.058(5) 0.069(5) -0.029(4) -0.005(4) -0.031(4)
C5 0.056(4) 0.043(4) 0.034(3) -0.011(3) -0.014(3) -0.017(3)
C6 0.044(4) 0.059(4) 0.053(4) -0.014(3) -0.013(3) -0.018(3)
C7 0.030(3) 0.015(2) 0.039(3) -0.008(2) -0.011(2) -0.005(2)
C8 0.036(3) 0.030(3) 0.039(3) -0.007(2) -0.007(3) -0.009(3)
C9 0.027(3) 0.033(3) 0.051(4) -0.011(3) 0.001(3) -0.009(3)
C10 0.033(3) 0.020(3) 0.060(4) -0.013(3) -0.014(3) -0.006(2)
C11 0.044(4) 0.022(3) 0.042(3) -0.003(2) -0.020(3) -0.007(3)
C12 0.037(3) 0.029(3) 0.032(3) -0.008(2) -0.014(3) -0.007(3)
C13 0.038(4) 0.025(3) 0.078(5) -0.010(3) -0.025(3) -0.001(3)
C14 0.041(3) 0.021(3) 0.024(3) -0.003(2) -0.011(2) -0.007(2)
C15 0.038(3) 0.031(3) 0.045(4) -0.014(3) -0.010(3) -0.005(3)
C16 0.046(4) 0.036(3) 0.049(4) -0.013(3) -0.014(3) -0.016(3)
C17 0.055(4) 0.022(3) 0.032(3) -0.006(2) -0.015(3) -0.009(3)
C18 0.058(4) 0.027(3) 0.037(3) -0.011(3) -0.026(3) 0.009(3)
C19 0.049(4) 0.028(3) 0.034(3) -0.009(2) -0.023(3) -0.003(3)
C20 0.081(5) 0.030(3) 0.056(4) -0.015(3) -0.034(4) -0.007(3)
C21 0.032(3) 0.021(3) 0.028(3) -0.005(2) -0.009(2) -0.002(2)
C22 0.031(3) 0.029(3) 0.036(3) -0.013(2) -0.008(2) -0.004(2)
C23 0.036(3) 0.037(3) 0.034(3) -0.012(3) -0.002(3) -0.003(3)
C24 0.028(3) 0.027(3) 0.046(4) -0.007(3) -0.003(3) 0.002(2)
C25 0.034(3) 0.023(3) 0.042(3) -0.010(2) -0.007(3) -0.006(2)
C26 0.036(3) 0.022(3) 0.029(3) -0.009(2) -0.009(2) -0.002(2)
C27 0.048(4) 0.047(4) 0.053(4) -0.010(3) 0.004(3) -0.013(3)
C28 0.032(3) 0.027(3) 0.030(3) -0.003(2) -0.005(2) -0.010(2)
C29 0.035(3) 0.034(3) 0.047(4) -0.010(3) -0.011(3) -0.009(3)
C30 0.031(3) 0.051(4) 0.059(4) -0.019(3) -0.012(3) -0.012(3)
C31 0.033(3) 0.054(4) 0.040(3) -0.019(3) -0.001(3) -0.018(3)
C32 0.040(4) 0.057(5) 0.095(6) -0.050(4) -0.006(4) -0.008(3)
C33 0.031(3) 0.046(4) 0.069(4) -0.034(3) -0.011(3) -0.005(3)
C34 0.042(4) 0.084(6) 0.083(6) -0.050(5) -0.005(4) -0.023(4)
C35 0.026(3) 0.030(3) 0.025(3) -0.010(2) -0.008(2) -0.005(2)
C36 0.033(3) 0.031(3) 0.023(3) -0.008(2) -0.008(2) -0.009(2)
C37 0.034(3) 0.046(4) 0.030(3) -0.015(3) -0.005(2) -0.018(3)
C38 0.029(3) 0.052(4) 0.037(3) -0.021(3) -0.013(3) -0.005(3)
C39 0.039(3) 0.036(3) 0.035(3) -0.012(3) -0.015(3) 0.000(3)
C40 0.038(3) 0.031(3) 0.031(3) -0.008(2) -0.009(3) -0.008(3)
C41 0.031(4) 0.070(5) 0.062(5) -0.031(4) -0.008(3) -0.002(3)
C42 0.030(3) 0.023(3) 0.025(3) -0.007(2) -0.002(2) -0.006(2)
C43 0.044(4) 0.058(4) 0.029(3) -0.009(3) -0.005(3) -0.026(3)
C44 0.063(5) 0.059(4) 0.035(3) -0.006(3) 0.001(3) -0.039(4)
C45 0.062(4) 0.044(4) 0.028(3) -0.009(3) -0.007(3) -0.018(3)
C46 0.046(4) 0.038(3) 0.029(3) -0.008(2) -0.011(3) -0.014(3)
C47 0.031(3) 0.036(3) 0.031(3) -0.003(2) -0.003(2) -0.014(3)
C48 0.094(6) 0.077(6) 0.032(4) -0.005(3) -0.011(4) -0.047(5)

loop_
_atom_type_symbol
_atom_type_description
_atom_type_scat_dispersion_real
_atom_type_scat_dispersion_imag
_atom_type_scat_source
C C 0.0033 0.0016 'International Tables Vol C Tables 4.2.6.8 and 6.1.1.4'
H H 0 0 'International Tables Vol C Tables 4.2.6.8 and 6.1.1.4'
P P 0.1023 0.0942 'International Tables Vol C Tables 4.2.6.8 and 6.1.1.4'
Pt Pt -1.7033 8.3905 'International Tables Vol C Tables 4.2.6.8 and 6.1.1.4'

loop_
_geom_angle_atom_site_label_1
_geom_angle_atom_site_label_2
_geom_angle_atom_site_label_3
_geom_angle
_geom_angle_site_symmetry_1
_geom_angle_site_symmetry_3
_geom_angle_publ_flag
P1 Pt1 P2 51.75(5) . . ?
P1 Pt1 P3 146.87(5) . . ?
P3 Pt1 P2 95.30(5) . . ?
P4 Pt1 P2 158.33(5) . . ?
P4 Pt1 P1 106.81(5) . . ?
P4 Pt1 P3 106.27(5) . . ?
C5 P1 C2 106.1(3) . . ?
C5 P1 P2 119.6(2) . . ?
C2 P1 P2 121.1(2) . . ?
C5 P1 Pt1 120.6(2) . . ?
C2 P1 Pt1 119.0(2) . . ?
P2 P1 Pt1 67.09(6) . . ?
P1 P2 Pt1 61.16(6) . . ?
C21 P3 C14 101.3(2) . . ?
C21 P3 C7 105.1(2) . . ?
C14 P3 C7 101.6(2) . . ?
C21 P3 Pt1 112.99(17) . . ?
C14 P3 Pt1 121.28(18) . . ?
C7 P3 Pt1 112.74(18) . . ?
C28 P4 C35 105.1(2) . . ?
C28 P4 C42 102.4(2) . . ?
C35 P4 C42 100.0(2) . . ?
C28 P4 Pt1 115.66(18) . . ?
C35 P4 Pt1 116.50(18) . . ?
C42 P4 Pt1 115.09(17) . . ?
C2 C1 H1A 109.5 . . ?
C2 C1 H1B 109.5 . . ?
H1A C1 H1B 109.5 . . ?
C2 C1 H1C 109.5 . . ?
H1A C1 H1C 109.5 . . ?
H1B C1 H1C 109.5 . . ?
C1 C2 C3 110.0(6) . . ?
C1 C2 P1 110.9(4) . . ?
C3 C2 P1 111.7(5) . . ?
C1 C2 H2 108.1 . . ?
C3 C2 H2 108.1 . . ?
P1 C2 H2 108.1 . . ?
C2 C3 H3A 109.5 . . ?
C2 C3 H3B 109.5 . . ?
H3A C3 H3B 109.5 . . ?
C2 C3 H3C 109.5 . . ?
H3A C3 H3C 109.5 . . ?
H3B C3 H3C 109.5 . . ?
C5 C4 H4A 109.5 . . ?
C5 C4 H4B 109.5 . . ?
H4A C4 H4B 109.5 . . ?
C5 C4 H4C 109.5 . . ?
H4A C4 H4C 109.5 . . ?
H4B C4 H4C 109.5 . . ?
C6 C5 C4 110.2(6) . . ?
C6 C5 P1 110.8(4) . . ?
C4 C5 P1 111.3(5) . . ?
C6 C5 H5 108.1 . . ?
C4 C5 H5 108.1 . . ?
P1 C5 H5 108.1 . . ?
C5 C6 H6A 109.5 . . ?
C5 C6 H6B 109.5 . . ?
H6A C6 H6B 109.5 . . ?
C5 C6 H6C 109.5 . . ?
H6A C6 H6C 109.5 . . ?
H6B C6 H6C 109.5 . . ?
C12 C7 C8 117.9(5) . . ?
C12 C7 P3 124.2(4) . . ?
C8 C7 P3 117.9(4) . . ?
C9 C8 C7 120.4(6) . . ?
C9 C8 H8 119.8 . . ?
C7 C8 H8 119.8 . . ?
C8 C9 C10 121.6(6) . . ?
C8 C9 H9 119.2 . . ?
C10 C9 H9 119.2 . . ?
C11 C10 C9 117.5(5) . . ?
C11 C10 C13 121.3(6) . . ?
C9 C10 C13 121.3(6) . . ?
C10 C11 C12 121.7(6) . . ?
C10 C11 H11 119.2 . . ?
C12 C11 H11 119.2 . . ?
C7 C12 C11 120.9(6) . . ?
C7 C12 H12 119.5 . . ?
C11 C12 H12 119.5 . . ?
C10 C13 H13A 109.5 . . ?
C10 C13 H13B 109.5 . . ?
H13A C13 H13B 109.5 . . ?
C10 C13 H13C 109.5 . . ?
H13A C13 H13C 109.5 . . ?
H13B C13 H13C 109.5 . . ?
C15 C14 C19 117.5(5) . . ?
C15 C14 P3 122.6(4) . . ?
C19 C14 P3 119.8(4) . . ?
C16 C15 C14 120.6(6) . . ?
C16 C15 H15 119.7 . . ?
C14 C15 H15 119.7 . . ?
C15 C16 C17 121.6(6) . . ?
C15 C16 H16 119.2 . . ?
C17 C16 H16 119.2 . . ?
C18 C17 C16 117.6(5) . . ?
C18 C17 C20 120.9(6) . . ?
C16 C17 C20 121.5(6) . . ?
C19 C18 C17 121.3(6) . . ?
C19 C18 H18 119.3 . . ?
C17 C18 H18 119.3 . . ?
C18 C19 C14 121.4(6) . . ?
C18 C19 H19 119.3 . . ?
C14 C19 H19 119.3 . . ?
C17 C20 H20A 109.5 . . ?
C17 C20 H20B 109.5 . . ?
H20A C20 H20B 109.5 . . ?
C17 C20 H20C 109.5 . . ?
H20A C20 H20C 109.5 . . ?
H20B C20 H20C 109.5 . . ?
C26 C21 C22 117.9(5) . . ?
C26 C21 P3 119.5(4) . . ?
C22 C21 P3 122.6(4) . . ?
C23 C22 C21 121.0(5) . . ?
C23 C22 H22 119.5 . . ?
C21 C22 H22 119.5 . . ?
C22 C23 C24 121.1(5) . . ?
C22 C23 H23 119.4 . . ?
C24 C23 H23 119.4 . . ?
C25 C24 C23 117.8(5) . . ?
C25 C24 C27 120.5(6) . . ?
C23 C24 C27 121.7(6) . . ?
C26 C25 C24 121.4(5) . . ?
C26 C25 H25 119.3 . . ?
C24 C25 H25 119.3 . . ?
C25 C26 C21 120.5(5) . . ?
C25 C26 H26 119.7 . . ?
C21 C26 H26 119.7 . . ?
C24 C27 H27A 109.5 . . ?
C24 C27 H27B 109.5 . . ?
H27A C27 H27B 109.5 . . ?
C24 C27 H27C 109.5 . . ?
H27A C27 H27C 109.5 . . ?
H27B C27 H27C 109.5 . . ?
C29 C28 C33 117.6(5) . . ?
C29 C28 P4 118.8(4) . . ?
C33 C28 P4 123.7(5) . . ?
C28 C29 C30 120.8(6) . . ?
C28 C29 H29 119.6 . . ?
C30 C29 H29 119.6 . . ?
C29 C30 C31 122.0(6) . . ?
C29 C30 H30 119 . . ?
C31 C30 H30 119 . . ?
C32 C31 C30 116.9(6) . . ?
C32 C31 C34 120.9(6) . . ?
C30 C31 C34 122.2(6) . . ?
C31 C32 C33 122.0(6) . . ?
C31 C32 H32 119 . . ?
C33 C32 H32 119 . . ?
C28 C33 C32 120.8(6) . . ?
C28 C33 H33 119.6 . . ?
C32 C33 H33 119.6 . . ?
C31 C34 H34A 109.5 . . ?
C31 C34 H34B 109.5 . . ?
H34A C34 H34B 109.5 . . ?
C31 C34 H34C 109.5 . . ?
H34A C34 H34C 109.5 . . ?
H34B C34 H34C 109.5 . . ?
C40 C35 C36 118.5(5) . . ?
C40 C35 P4 122.6(4) . . ?
C36 C35 P4 118.9(4) . . ?
C37 C36 C35 119.6(5) . . ?
C37 C36 H36 120.2 . . ?
C35 C36 H36 120.2 . . ?
C38 C37 C36 121.5(6) . . ?
C38 C37 H37 119.2 . . ?
C36 C37 H37 119.2 . . ?
C37 C38 C39 118.8(5) . . ?
C37 C38 C41 121.0(6) . . ?
C39 C38 C41 120.1(6) . . ?
C40 C39 C38 120.5(6) . . ?
C40 C39 H39 119.8 . . ?
C38 C39 H39 119.8 . . ?
C39 C40 C35 121.1(6) . . ?
C39 C40 H40 119.5 . . ?
C35 C40 H40 119.5 . . ?
C38 C41 H41A 109.5 . . ?
C38 C41 H41B 109.5 . . ?
H41A C41 H41B 109.5 . . ?
C38 C41 H41C 109.5 . . ?
H41A C41 H41C 109.5 . . ?
H41B C41 H41C 109.5 . . ?
C43 C42 C47 118.6(5) . . ?
C43 C42 P4 122.7(4) . . ?
C47 C42 P4 118.7(4) . . ?
C44 C43 C42 120.3(6) . . ?
C44 C43 H43 119.9 . . ?
C42 C43 H43 119.9 . . ?
C45 C44 C43 121.3(6) . . ?
C45 C44 H44 119.4 . . ?
C43 C44 H44 119.4 . . ?
C44 C45 C46 118.6(5) . . ?
C44 C45 C48 119.9(6) . . ?
C46 C45 C48 121.5(6) . . ?
C45 C46 C47 120.7(5) . . ?
C45 C46 H46 119.6 . . ?
C47 C46 H46 119.6 . . ?
C42 C47 C46 120.6(5) . . ?
C42 C47 H47 119.7 . . ?
C46 C47 H47 119.7 . . ?
C45 C48 H48A 109.5 . . ?
C45 C48 H48B 109.5 . . ?
H48A C48 H48B 109.5 . . ?
C45 C48 H48C 109.5 . . ?
H48A C48 H48C 109.5 . . ?
H48B C48 H48C 109.5 . . ?
C55 C50 C51 128.2(10) . . ?
C55 C50 H50 115.9 . . ?
C51 C50 H50 115.9 . . ?
C52 C51 C50 118.9(11) . . ?
C52 C51 H51 120.5 . . ?
C50 C51 H51 120.5 . . ?
C51 C52 C53 114.1(11) . . ?
C51 C52 H52 123 . . ?
C53 C52 H52 123 . . ?
C54 C53 C52 127.1(11) . . ?
C54 C53 H53 116.5 . . ?
C52 C53 H53 116.5 . . ?
C53 C54 C55 115.1(10) . . ?
C53 C54 H54 122.5 . . ?
C55 C54 H54 122.5 . . ?
C50 C55 C56 133.3(13) . . ?
C50 C55 C54 116.6(9) . . ?
C56 C55 C54 110.0(12) . . ?
C55 C56 H56A 109.5 . . ?
C55 C56 H56B 109.5 . . ?
H56A C56 H56B 109.5 . . ?
C55 C56 H56C 109.5 . . ?
H56A C56 H56C 109.5 . . ?
H56B C56 H56C 109.5 . . ?

loop_
_geom_bond_atom_site_label_1
_geom_bond_atom_site_label_2
_geom_bond_distance
_geom_bond_site_symmetry_2
_geom_bond_publ_flag
Pt1 P1 2.2893(14) . ?
Pt1 P2 2.4072(15) . ?
Pt1 P3 2.2915(13) . ?
Pt1 P4 2.2653(14) . ?
P1 C5 1.845(6) . ?
P1 C2 1.860(7) . ?
P1 P2 2.052(2) . ?
P3 C21 1.832(6) . ?
P3 C14 1.835(5) . ?
P3 C7 1.835(5) . ?
P4 C28 1.833(6) . ?
P4 C35 1.842(5) . ?
P4 C42 1.847(5) . ?
C1 C2 1.511(10) . ?
C1 H1A 0.98 . ?
C1 H1B 0.98 . ?
C1 H1C 0.98 . ?
C2 C3 1.538(10) . ?
C2 H2 1 . ?
C3 H3A 0.98 . ?
C3 H3B 0.98 . ?
C3 H3C 0.98 . ?
C4 C5 1.529(9) . ?
C4 H4A 0.98 . ?
C4 H4B 0.98 . ?
C4 H4C 0.98 . ?
C5 C6 1.525(9) . ?
C5 H5 1 . ?
C6 H6A 0.98 . ?
C6 H6B 0.98 . ?
C6 H6C 0.98 . ?
C7 C12 1.379(8) . ?
C7 C8 1.400(8) . ?
C8 C9 1.387(8) . ?
C8 H8 0.95 . ?
C9 C10 1.387(9) . ?
C9 H9 0.95 . ?
C10 C11 1.378(9) . ?
C10 C13 1.510(8) . ?
C11 C12 1.390(8) . ?
C11 H11 0.95 . ?
C12 H12 0.95 . ?
C13 H13A 0.98 . ?
C13 H13B 0.98 . ?
C13 H13C 0.98 . ?
C14 C15 1.390(8) . ?
C14 C19 1.396(8) . ?
C15 C16 1.383(8) . ?
C15 H15 0.95 . ?
C16 C17 1.386(9) . ?
C16 H16 0.95 . ?
C17 C18 1.386(9) . ?
C17 C20 1.504(8) . ?
C18 C19 1.369(8) . ?
C18 H18 0.95 . ?
C19 H19 0.95 . ?
C20 H20A 0.98 . ?
C20 H20B 0.98 . ?
C20 H20C 0.98 . ?
C21 C26 1.393(7) . ?
C21 C22 1.397(7) . ?
C22 C23 1.373(8) . ?
C22 H22 0.95 . ?
C23 C24 1.394(8) . ?
C23 H23 0.95 . ?
C24 C25 1.385(8) . ?
C24 C27 1.511(9) . ?
C25 C26 1.382(8) . ?
C25 H25 0.95 . ?
C26 H26 0.95 . ?
C27 H27A 0.98 . ?
C27 H27B 0.98 . ?
C27 H27C 0.98 . ?
C28 C29 1.380(8) . ?
C28 C33 1.381(8) . ?
C29 C30 1.381(8) . ?
C29 H29 0.95 . ?
C30 C31 1.387(9) . ?
C30 H30 0.95 . ?
C31 C32 1.361(9) . ?
C31 C34 1.495(9) . ?
C32 C33 1.394(9) . ?
C32 H32 0.95 . ?
C33 H33 0.95 . ?
C34 H34A 0.98 . ?
C34 H34B 0.98 . ?
C34 H34C 0.98 . ?
C35 C40 1.383(8) . ?
C35 C36 1.394(7) . ?
C36 C37 1.390(8) . ?
C36 H36 0.95 . ?
C37 C38 1.361(9) . ?
C37 H37 0.95 . ?
C38 C39 1.390(9) . ?
C38 C41 1.520(8) . ?
C39 C40 1.371(8) . ?
C39 H39 0.95 . ?
C40 H40 0.95 . ?
C41 H41A 0.98 . ?
C41 H41B 0.98 . ?
C41 H41C 0.98 . ?
C42 C43 1.385(8) . ?
C42 C47 1.387(8) . ?
C43 C44 1.384(8) . ?
C43 H43 0.95 . ?
C44 C45 1.378(9) . ?
C44 H44 0.95 . ?
C45 C46 1.378(9) . ?
C45 C48 1.506(9) . ?
C46 C47 1.388(8) . ?
C46 H46 0.95 . ?
C47 H47 0.95 . ?
C48 H48A 0.98 . ?
C48 H48B 0.98 . ?
C48 H48C 0.98 . ?
C50 C55 1.301(11) . ?
C50 C51 1.405(13) . ?
C50 H50 0.95 . ?
C51 C52 1.338(14) . ?
C51 H51 0.95 . ?
C52 C53 1.497(13) . ?
C52 H52 0.95 . ?
C53 C54 1.321(13) . ?
C53 H53 0.95 . ?
C54 C55 1.490(12) . ?
C54 H54 0.95 . ?
C55 C56 1.319(13) . ?
C56 H56A 0.98 . ?
C56 H56B 0.98 . ?
C56 H56C 0.98 . ?
